data_2228167
loop_
_publ_author_name
'Collas, Alain'
'Vande Velde, Christophe M. L.'
'Blockhuys, Frank'

_publ_section_title
;
 3-(2-Formylphenoxy)propanoic acid
;
_journal_coeditor_code ZL2308
_journal_issue 10
_journal_name_full 'Acta Crystallographica Section E'
_journal_page_first o2662
_journal_paper_doi 10.1107/S1600536810038079
_journal_volume 66
_journal_year 2010
_chemical_formula_iupac 'C10 H10 O4'
_chemical_formula_moiety 'C10 H10 O4'
_chemical_formula_sum 'C10 H10 O4'
_chemical_formula_weight 194.18
_chemical_melting_point 381
_chemical_name_common '3-(o-formylphenoxy) propanoic acid'
_chemical_name_systematic
;
3-(2-formylphenoxy)propanoic acid
;
_space_group_IT_number 61
_symmetry_cell_setting orthorhombic
_symmetry_space_group_name_Hall '-P 2ac 2ab'
_symmetry_space_group_name_H-M 'P b c a'
_atom_sites_solution_hydrogens geom
_atom_sites_solution_primary direct
_atom_sites_solution_secondary difmap
_audit_creation_method SHELXL-97
_cell_angle_alpha 90.00
_cell_angle_beta 90.00
_cell_angle_gamma 90.00
_cell_formula_units_Z 8
_cell_length_a 15.269(4)
_cell_length_b 7.167(2)
_cell_length_c 17.136(5)
_cell_measurement_reflns_used 25
_cell_measurement_temperature 293(2)
_cell_measurement_theta_max 18.98
_cell_measurement_theta_min 6.16
_cell_volume 1875.2(9)
_computing_cell_refinement 'CAD-4 EXPRESS (Enraf--Nonius, 1994)'
_computing_data_collection 'CAD-4 EXPRESS (Enraf--Nonius, 1994)'
_computing_data_reduction 'XCAD4 (Harms & Wocadlo, 1995)'
_computing_molecular_graphics 'ORTEP-3 (Farrugia, 1997) and PLATON (Spek, 2009)'
_computing_publication_material 'WinGX (Farrugia, 1999)'
_computing_structure_refinement 'SHELXL97 (Sheldrick, 2008)'
_computing_structure_solution 'SHELXS97 (Sheldrick, 2008)'
_diffrn_ambient_temperature 293(2)
_diffrn_measured_fraction_theta_full 1.000
_diffrn_measured_fraction_theta_max 1.000
_diffrn_measurement_device_type 'Enraf--Nonius CAD-4'
_diffrn_measurement_method ' \w/2\q scans'
_diffrn_radiation_monochromator graphite
_diffrn_radiation_source 'fine-focus sealed tube'
_diffrn_radiation_type MoK\a
_diffrn_radiation_wavelength 0.71073
_diffrn_reflns_av_R_equivalents 0.000
_diffrn_reflns_av_sigmaI/netI 0.0610
_diffrn_reflns_limit_h_max 0
_diffrn_reflns_limit_h_min -18
_diffrn_reflns_limit_k_max 0
_diffrn_reflns_limit_k_min -8
_diffrn_reflns_limit_l_max 20
_diffrn_reflns_limit_l_min 0
_diffrn_reflns_number 1718
_diffrn_reflns_theta_full 25.34
_diffrn_reflns_theta_max 25.34
_diffrn_reflns_theta_min 2.38
_diffrn_standards_decay_% 1
_diffrn_standards_interval_time 60
_diffrn_standards_number 3
_exptl_absorpt_coefficient_mu 0.107
_exptl_absorpt_correction_type none
_exptl_crystal_colour Colourless
_exptl_crystal_density_diffrn 1.376
_exptl_crystal_density_method 'not measured'
_exptl_crystal_description ' Block'
_exptl_crystal_F_000 816
_exptl_crystal_size_max 0.42
_exptl_crystal_size_mid 0.21
_exptl_crystal_size_min 0.15
_refine_diff_density_max 0.169
_refine_diff_density_min -0.211
_refine_ls_extinction_method none
_refine_ls_goodness_of_fit_ref 1.017
_refine_ls_hydrogen_treatment refall
_refine_ls_matrix_type full
_refine_ls_number_parameters 167
_refine_ls_number_reflns 1718
_refine_ls_number_restraints 0
_refine_ls_restrained_S_all 1.017
_refine_ls_R_factor_all 0.1263
_refine_ls_R_factor_gt 0.0467
_refine_ls_shift/su_max 0.000
_refine_ls_shift/su_mean 0.000
_refine_ls_structure_factor_coef Fsqd
_refine_ls_weighting_details 'calc w=1/[\s^2^(Fo^2^)+(0.0516P)^2^+0.0000P] where P=(Fo^2^+2Fc^2^)/3'
_refine_ls_weighting_scheme calc
_refine_ls_wR_factor_gt 0.0947
_refine_ls_wR_factor_ref 0.1185
_reflns_number_gt 964
_reflns_number_total 1718
_reflns_threshold_expression I>2\s(I)
_cod_data_source_file zl2308.cif
_cod_data_source_block I
_cod_database_code 2228167
_cod_database_fobs_code 2228167

loop_
_symmetry_equiv_pos_as_xyz
'x, y, z'
'-x+1/2, -y, z+1/2'
'x+1/2, -y+1/2, -z'
'-x, y+1/2, -z+1/2'
'-x, -y, -z'
'x-1/2, y, -z-1/2'
'-x-1/2, y-1/2, z'
'x, -y-1/2, z-1/2'

loop_
_atom_site_type_symbol
_atom_site_label
_atom_site_fract_x
_atom_site_fract_y
_atom_site_fract_z
_atom_site_U_iso_or_equiv
_atom_site_adp_type
_atom_site_calc_flag
_atom_site_refinement_flags
_atom_site_occupancy
_atom_site_disorder_assembly
_atom_site_disorder_group
H H21a 0.0220(14) 0.495(4) 0.3039(14) 0.049(7) Uiso d . 1 . .
H H22b -0.1019(16) 0.478(4) 0.2296(16) 0.063(9) Uiso d . 1 . .
H H22a -0.1276(16) 0.540(4) 0.3140(14) 0.058(9) Uiso d . 1 . .
H H21b 0.0046(17) 0.281(4) 0.2824(15) 0.058(8) Uiso d . 1 . .
H H5 0.2323(19) 0.109(4) 0.5447(16) 0.073(10) Uiso d . 1 . .
H H3 0.1355(15) 0.315(4) 0.3435(14) 0.049(8) Uiso d . 1 . .
H H41 -0.1930(19) 0.040(6) 0.2804(19) 0.104(13) Uiso d . 1 . .
H H4 0.2503(19) 0.196(4) 0.4169(15) 0.058(9) Uiso d . 1 . .
H H6 0.092(2) 0.133(4) 0.6011(18) 0.081(11) Uiso d . 1 . .
H H1 -0.100(2) 0.276(4) 0.5065(19) 0.099(12) Uiso d . 1 . .
O O3 -0.14623(11) 0.1255(3) 0.28392(12) 0.0509(6) Uani d . 1 . .
O O2 -0.02664(10) 0.3422(3) 0.39246(10) 0.0464(5) Uani d . 1 . .
O O4 -0.25446(11) 0.3279(2) 0.28021(11) 0.0562(6) Uani d . 1 . .
C C23 -0.17679(16) 0.2958(3) 0.28326(14) 0.0384(6) Uani d . 1 . .
C C2 0.04663(17) 0.2827(3) 0.43064(16) 0.0414(7) Uani d . 1 . .
C C1 0.03508(17) 0.2307(4) 0.50805(16) 0.0443(7) Uani d . 1 . .
C C21 -0.01910(17) 0.3884(4) 0.31172(16) 0.0426(7) Uani d . 1 . .
O O1 -0.06445(15) 0.2082(3) 0.61361(12) 0.0779(7) Uani d . 1 . .
C C22 -0.10849(17) 0.4449(4) 0.28378(19) 0.0421(7) Uani d . 1 . .
C C3 0.12868(17) 0.2735(4) 0.39650(18) 0.0511(8) Uani d . 1 . .
C C6 0.1071(2) 0.1672(5) 0.5502(2) 0.0625(9) Uani d . 1 . .
C C11 -0.0514(2) 0.2416(4) 0.54553(18) 0.0565(8) Uani d . 1 . .
C C4 0.1983(2) 0.2109(5) 0.4398(2) 0.0690(10) Uani d . 1 . .
C C5 0.1876(2) 0.1563(6) 0.5161(2) 0.0761(11) Uani d . 1 . .

loop_
_atom_site_aniso_label
_atom_site_aniso_U_11
_atom_site_aniso_U_22
_atom_site_aniso_U_33
_atom_site_aniso_U_12
_atom_site_aniso_U_13
_atom_site_aniso_U_23
O3 0.0400(10) 0.0306(11) 0.0823(15) 0.0022(8) 0.0009(11) 0.0024(10)
O2 0.0428(10) 0.0563(12) 0.0401(11) 0.0032(9) 0.0023(9) 0.0062(10)
O4 0.0409(10) 0.0359(10) 0.0919(15) 0.0035(9) -0.0046(11) -0.0016(11)
C23 0.0428(15) 0.0324(14) 0.0401(15) 0.0047(12) 0.0018(13) 0.0013(12)
C2 0.0481(16) 0.0314(14) 0.0449(17) -0.0040(12) -0.0047(13) -0.0030(12)
C1 0.0533(18) 0.0353(15) 0.0442(17) -0.0071(13) -0.0018(13) -0.0035(13)
C21 0.0438(16) 0.0416(17) 0.0424(16) -0.0065(14) 0.0018(13) 0.0020(14)
O1 0.1120(18) 0.0752(16) 0.0466(14) -0.0116(14) 0.0176(12) 0.0007(12)
C22 0.0500(16) 0.0312(16) 0.0451(18) -0.0034(12) -0.0004(15) 0.0009(14)
C3 0.0437(16) 0.0558(18) 0.0537(19) -0.0044(14) -0.0007(16) 0.0009(16)
C6 0.075(2) 0.059(2) 0.054(2) -0.0036(18) -0.011(2) -0.0018(17)
C11 0.077(2) 0.0448(19) 0.047(2) -0.0066(17) 0.0067(18) -0.0035(15)
C4 0.0453(19) 0.084(3) 0.077(3) 0.0022(18) -0.0088(19) -0.009(2)
C5 0.072(3) 0.080(3) 0.077(3) 0.009(2) -0.031(2) 0.000(2)

loop_
_atom_type_symbol
_atom_type_description
_atom_type_scat_dispersion_real
_atom_type_scat_dispersion_imag
_atom_type_scat_source
C C 0.0033 0.0016 'International Tables Vol C Tables 4.2.6.8 and 6.1.1.4'
H H 0.0000 0.0000 'International Tables Vol C Tables 4.2.6.8 and 6.1.1.4'
O O 0.0106 0.0060 'International Tables Vol C Tables 4.2.6.8 and 6.1.1.4'

loop_
_geom_angle_atom_site_label_1
_geom_angle_atom_site_label_2
_geom_angle_atom_site_label_3
_geom_angle_site_symmetry_1
_geom_angle_site_symmetry_3
_geom_angle
_geom_angle_publ_flag
C23 O3 H41 . . 110(2) ?
C2 O2 C21 . . 118.1(2) ?
O4 C23 O3 . . 121.9(2) ?
O4 C23 C22 . . 123.3(2) ?
O3 C23 C22 . . 114.8(2) ?
O2 C2 C3 . . 123.7(3) ?
O2 C2 C1 . . 116.0(2) ?
C3 C2 C1 . . 120.4(3) ?
C6 C1 C2 . . 118.9(3) ?
C6 C1 C11 . . 120.0(3) ?
C2 C1 C11 . . 121.1(3) ?
O2 C21 C22 . . 107.3(2) ?
O2 C21 H21a . . 111.0(14) ?
C22 C21 H21a . . 108.9(14) ?
O2 C21 H21b . . 110.0(16) ?
C22 C21 H21b . . 112.4(15) ?
H21a C21 H21b . . 107(2) ?
C23 C22 C21 . . 116.3(2) ?
C23 C22 H22b . . 104.2(16) ?
C21 C22 H22b . . 106.2(15) ?
C23 C22 H22a . . 108.5(17) ?
C21 C22 H22a . . 108.3(17) ?
H22b C22 H22a . . 113(2) ?
C4 C3 C2 . . 119.2(3) ?
C4 C3 H3 . . 121.8(14) ?
C2 C3 H3 . . 118.9(15) ?
C5 C6 C1 . . 120.6(4) ?
C5 C6 H6 . . 127(2) ?
C1 C6 H6 . . 112.3(19) ?
O1 C11 C1 . . 124.0(3) ?
O1 C11 H1 . . 123.9(19) ?
C1 C11 H1 . . 112.0(19) ?
C3 C4 C5 . . 121.0(3) ?
C3 C4 H4 . . 119.5(18) ?
C5 C4 H4 . . 119.2(18) ?
C6 C5 C4 . . 119.9(4) ?
C6 C5 H5 . . 118.0(19) ?
C4 C5 H5 . . 122.1(19) ?

loop_
_geom_bond_atom_site_label_1
_geom_bond_atom_site_label_2
_geom_bond_site_symmetry_2
_geom_bond_distance
_geom_bond_publ_flag
O3 C23 . 1.306(3) ?
O3 H41 . 0.95(4) ?
O2 C2 . 1.364(3) ?
O2 C21 . 1.427(3) ?
O4 C23 . 1.209(3) ?
C23 C22 . 1.493(3) ?
C2 C3 . 1.384(4) ?
C2 C1 . 1.389(4) ?
C1 C6 . 1.392(4) ?
C1 C11 . 1.471(4) ?
C21 C22 . 1.502(4) ?
C21 H21a . 1.00(3) ?
C21 H21b . 0.99(3) ?
O1 C11 . 1.208(3) ?
C22 H22b . 0.96(3) ?
C22 H22a . 0.90(3) ?
C3 C4 . 1.371(4) ?
C3 H3 . 0.96(2) ?
C6 C5 . 1.363(5) ?
C6 H6 . 0.93(3) ?
C11 H1 . 1.03(3) ?
C4 C5 . 1.375(5) ?
C4 H4 . 0.89(3) ?
C5 H5 . 0.91(3) ?

loop_
_geom_hbond_atom_site_label_D
_geom_hbond_atom_site_label_H
_geom_hbond_atom_site_label_A
_geom_hbond_site_symmetry_A
_geom_hbond_distance_DH
_geom_hbond_distance_HA
_geom_hbond_distance_DA
_geom_hbond_angle_DHA
_geom_hbond_publ_flag
C6 H6 O1 . 0.94(3) 2.46(3) 2.851(4) 105(2) n
C11 H1 O2 . 1.03(3) 2.30(3) 2.746(4) 105(2) n
O3 H41 O4 7 0.94(4) 1.72(4) 2.618(3) 158(3) y
C21 H21a O1 5_566 1.00(3) 2.64(3) 3.409(4) 134.5(2) y
C22 H22b O1 8_565 0.96(3) 2.46(3) 3.187(4) 132(2) y
C21 H21a O3 4 1.00(3) 2.60(2) 3.456(3) 144(2) y
C3 H3 O4 6_656 0.96(2) 2.71(2) 3.536(4) 144.9(2) y

loop_
_geom_torsion_atom_site_label_1
_geom_torsion_atom_site_label_2
_geom_torsion_atom_site_label_3
_geom_torsion_atom_site_label_4
_geom_torsion_site_symmetry_1
_geom_torsion_site_symmetry_2
_geom_torsion_site_symmetry_3
_geom_torsion_site_symmetry_4
_geom_torsion
_geom_torsion_publ_flag
C21 O2 C2 C3 . . . . 3.4(4) ?
C21 O2 C2 C1 . . . . -176.9(2) ?
O2 C2 C1 C6 . . . . 179.5(2) ?
C3 C2 C1 C6 . . . . -0.8(4) ?
O2 C2 C1 C11 . . . . -0.4(4) ?
C3 C2 C1 C11 . . . . 179.3(3) ?
C2 O2 C21 C22 . . . . 178.8(2) ?
O4 C23 C22 C21 . . . . 162.1(3) ?
O3 C23 C22 C21 . . . . -20.0(4) ?
O2 C21 C22 C23 . . . . -65.9(3) ?
O2 C2 C3 C4 . . . . -179.7(3) ?
C1 C2 C3 C4 . . . . 0.6(4) ?
C2 C1 C6 C5 . . . . 0.0(4) ?
C11 C1 C6 C5 . . . . 179.9(3) ?
C6 C1 C11 O1 . . . . 4.3(4) ?
C2 C1 C11 O1 . . . . -175.8(3) ?
C2 C3 C4 C5 . . . . 0.4(5) ?
C1 C6 C5 C4 . . . . 1.0(5) ?
C3 C4 C5 C6 . . . . -1.2(6) ?

loop_
_cod_related_entry_id
_cod_related_entry_database
_cod_related_entry_code
1 ChemSpider 14852188
